data_4509915
loop_
_publ_author_name
'Harriss, Bethany I.'
'Vella-Zarb, Liana'
'Wilson, Claire'
'Evans, Ivana Radosavljevic'

_publ_section_title
;
 Furosemide Cocrystals: Structures, Hydrogen Bonding, and Implications for
 Properties
;
_journal_issue 2
_journal_name_full 'Crystal Growth &amp; Design'
_journal_page_first 783
_journal_paper_doi 10.1021/cg401662d
_journal_volume 14
_journal_year 2014
_chemical_formula_moiety 'C19 H18 Cl1 N3 O7 S1'
_chemical_formula_sum 'C19 H18 Cl N3 O7 S'
_chemical_formula_weight 467.89
_space_group_IT_number 14
_symmetry_cell_setting monoclinic
_symmetry_space_group_name_Hall '-P 2yn'
_symmetry_space_group_name_H-M 'P 1 21/n 1'
_atom_sites_solution_hydrogens difmap
_atom_sites_solution_primary direct
_cell_angle_alpha 90
_cell_angle_beta 122.37(3)
_cell_angle_gamma 90
_cell_formula_units_Z 4
_cell_length_a 26.823(5)
_cell_length_b 4.7607(10)
_cell_length_c 18.427(4)
_cell_measurement_reflns_used 0
_cell_measurement_temperature 100
_cell_measurement_theta_max 0
_cell_measurement_theta_min 0
_cell_volume 1987.4(10)
_diffrn_ambient_temperature 100(2)
_diffrn_detector 'CCD plate'
_diffrn_detector_area_resol_mean 28.5714
_diffrn_detector_type 'Rigaku Saturn724+ (2x2 bin mode)'
_diffrn_measured_fraction_theta_full 0.982
_diffrn_measured_fraction_theta_max 0.981
_diffrn_measurement_device 'four-circle \k goniometer'
_diffrn_measurement_device_type CrystalLogic
_diffrn_measurement_method 'profile data from \w-scans'
_diffrn_radiation_collimation 'Confocal mirrors'
_diffrn_radiation_monochromator 'double crystal silicon'
_diffrn_radiation_wavelength 0.68890
_diffrn_reflns_av_R_equivalents 0.087
_diffrn_reflns_limit_h_max 27
_diffrn_reflns_limit_h_min -34
_diffrn_reflns_limit_k_max 6
_diffrn_reflns_limit_k_min -6
_diffrn_reflns_limit_l_max 23
_diffrn_reflns_limit_l_min -23
_diffrn_reflns_number 17604
_diffrn_reflns_theta_full 25.560
_diffrn_reflns_theta_max 27.484
_diffrn_reflns_theta_min 1.123
_diffrn_source synchrotron
_diffrn_source_type 'DLS beamline I19'
_diffrn_standards_number 0
_exptl_absorpt_coefficient_mu 0.347
_exptl_crystal_colour colourless
_exptl_crystal_density_diffrn 1.564
_exptl_crystal_density_method 'not measured'
_exptl_crystal_description rod
_exptl_crystal_F_000 968
_exptl_crystal_size_max 0.100
_exptl_crystal_size_mid 0.025
_exptl_crystal_size_min 0.020
_refine_diff_density_max 0.61
_refine_diff_density_min -0.61
_refine_ls_extinction_coef 125.549
_refine_ls_extinction_method 'Larson (1970), Equation 22'
_refine_ls_goodness_of_fit_ref 0.9886
_refine_ls_hydrogen_treatment mixed
_refine_ls_matrix_type full
_refine_ls_number_parameters 304
_refine_ls_number_reflns 4461
_refine_ls_number_restraints 0
_refine_ls_R_factor_all 0.0592
_refine_ls_R_factor_gt 0.0402
_refine_ls_shift/su_max 0.0010421
_refine_ls_shift/su_mean 0.0000333
_refine_ls_structure_factor_coef Fsqd
_refine_ls_weighting_details
;
 Method, part 1, Chebychev polynomial, (Watkin, 1994, Prince, 1982) 
 [weight] = 1.0/[A~0~*T~0~(x)+A~1~*T~1~(x) ... +A~n-1~]*T~n-1~(x)] 
 where A~i~ are the Chebychev coefficients listed below and x= Fcalc/Fmax 
 Method = Robust Weighting (Prince, 1982) 
 W = [weight] * [1-(deltaF/6*sigmaF)^2^]^2^ 
 A~i~ are: 
 6.02 7.90 2.37 
;
_refine_ls_weighting_scheme calc
_refine_ls_wR_factor_all 0.1274
_refine_ls_wR_factor_gt 0.0917
_refine_ls_wR_factor_ref 0.1274
_reflns_limit_h_max 29
_reflns_limit_h_min -34
_reflns_limit_k_max 6
_reflns_limit_k_min 0
_reflns_limit_l_max 23
_reflns_limit_l_min 0
_reflns_number_gt 2560
_reflns_number_total 4469
_reflns_threshold_expression I>2.0\s(I)
_oxford_diffrn_Wilson_B_factor 1.35
_oxford_diffrn_Wilson_scale 18.90
_oxford_refine_ls_r_factor_ref 0.0592
_oxford_refine_ls_scale 0.2674(3)
_oxford_reflns_number_all 4461
_oxford_reflns_threshold_expression_ref I>-10.0\s(I)
_cod_data_source_file cg401662d_si_005.cif
_cod_data_source_block global
_cod_original_cell_volume 1987.3(10)
_cod_original_sg_symbol_H-M 'P 1 21/n 1 '
_cod_original_formula_sum 'C19 H18 Cl1 N3 O7 S1'
_cod_database_code 4509915

loop_
_symmetry_equiv_pos_as_xyz
x,y,z
-x,-y,-z
-x+1/2,y+1/2,-z+1/2
x+1/2,-y+1/2,z+1/2

loop_
_atom_site_label
_atom_site_type_symbol
_atom_site_fract_x
_atom_site_fract_y
_atom_site_fract_z
_atom_site_U_iso_or_equiv
_atom_site_occupancy
_atom_site_adp_type
_atom_site_refinement_flags_posn
Cl1 Cl 0.43664(2) 0.36252(11) 0.64855(3) 0.0181 1.0000 Uani .
C2 C 0.45115(10) 0.5936(4) 0.73004(13) 0.0141 1.0000 Uani .
C3 C 0.40487(10) 0.6736(5) 0.73738(14) 0.0152 1.0000 Uani .
C4 C 0.41274(10) 0.8698(4) 0.80040(14) 0.0139 1.0000 Uani .
N5 N 0.36669(8) 0.9402(4) 0.80795(12) 0.0172 1.0000 Uani .
C6 C 0.31086(10) 0.7916(5) 0.76457(15) 0.0173 1.0000 Uani .
C7 C 0.26964(10) 0.8942(5) 0.67550(15) 0.0169 1.0000 Uani .
O8 O 0.21339(7) 0.7869(4) 0.63454(11) 0.0231 1.0000 Uani .
C9 C 0.18265(12) 0.9055(6) 0.55369(16) 0.0276 1.0000 Uani .
C10 C 0.21746(12) 1.0815(6) 0.54354(16) 0.0282 1.0000 Uani .
C11 C 0.27417(12) 1.0760(6) 0.62287(16) 0.0238 1.0000 Uani .
H111 H 0.3083 1.1790 0.6357 0.0286 1.0000 Uiso R
H101 H 0.2067 1.1894 0.4939 0.0334 1.0000 Uiso R
H91 H 0.1425 0.8676 0.5112 0.0328 1.0000 Uiso R
H62 H 0.2928 0.8161 0.7966 0.0209 1.0000 Uiso R
H61 H 0.3182 0.5976 0.7623 0.0209 1.0000 Uiso R
H51 H 0.3712 1.0957 0.8433 0.0202 1.0000 Uiso R
C12 C 0.46985(9) 0.9883(4) 0.85415(13) 0.0134 1.0000 Uani .
C13 C 0.48203(10) 1.2063(4) 0.91800(13) 0.0140 1.0000 Uani .
O14 O 0.53774(7) 1.2856(4) 0.96505(11) 0.0196 1.0000 Uani .
H141 H 0.5441(18) 1.436(9) 1.005(3) 0.052(11) 1.0000 Uiso .
O15 O 0.44354(7) 1.3087(4) 0.92766(10) 0.0178 1.0000 Uani .
C16 C 0.51619(9) 0.8996(4) 0.84618(13) 0.0131 1.0000 Uani .
C17 C 0.50843(9) 0.7007(4) 0.78608(13) 0.0131 1.0000 Uani .
S18 S 0.57020(2) 0.61372(11) 0.78042(3) 0.0135 1.0000 Uani .
O19 O 0.57117(7) 0.3155(3) 0.76893(11) 0.0204 1.0000 Uani .
O20 O 0.62018(7) 0.7429(4) 0.85369(10) 0.0188 1.0000 Uani .
N21 N 0.56158(9) 0.7588(4) 0.69543(13) 0.0181 1.0000 Uani .
H211 H 0.5382(15) 0.654(7) 0.650(2) 0.031(9) 1.0000 Uiso .
H212 H 0.5597(14) 0.931(8) 0.700(2) 0.027(8) 1.0000 Uiso .
H161 H 0.5543 0.9775 0.8832 0.0154 1.0000 Uiso R
H31 H 0.3668 0.5965 0.6992 0.0176 1.0000 Uiso R
O22 O 0.45590(7) 0.7346(4) 0.43137(11) 0.0239 1.0000 Uani .
C23 C 0.42559(10) 0.8168(5) 0.46224(14) 0.0187 1.0000 Uani .
O24 O 0.44455(9) 1.0088(4) 0.51965(12) 0.0299 1.0000 Uani .
C25 C 0.36771(10) 0.6931(5) 0.43104(14) 0.0177 1.0000 Uani .
C26 C 0.34651(10) 0.4759(5) 0.37084(15) 0.0197 1.0000 Uani .
C27 C 0.29174(11) 0.3600(5) 0.33982(16) 0.0220 1.0000 Uani .
C28 C 0.25554(10) 0.4618(5) 0.36796(16) 0.0205 1.0000 Uani .
N29 N 0.20101(10) 0.3473(5) 0.33681(17) 0.0292 1.0000 Uani .
H291 H 0.1875(17) 0.221(9) 0.295(3) 0.047(11) 1.0000 Uiso .
H292 H 0.1758(15) 0.441(7) 0.343(2) 0.028(8) 1.0000 Uiso .
C30 C 0.27707(11) 0.6775(6) 0.42910(16) 0.0236 1.0000 Uani .
C31 C 0.33196(11) 0.7907(6) 0.45981(16) 0.0228 1.0000 Uani .
H311 H 0.3458 0.9377 0.5010 0.0273 1.0000 Uiso R
H301 H 0.2534 0.7460 0.4493 0.0283 1.0000 Uiso R
H271 H 0.2782 0.2113 0.2992 0.0255 1.0000 Uiso R
H261 H 0.3704 0.4069 0.3509 0.0239 1.0000 Uiso R
H241 H 0.490(4) 1.10(2) 0.532(5) 0.20(4) 1.0000 Uiso .

loop_
_atom_site_aniso_label
_atom_site_aniso_U_11
_atom_site_aniso_U_22
_atom_site_aniso_U_33
_atom_site_aniso_U_23
_atom_site_aniso_U_13
_atom_site_aniso_U_12
Cl1 0.0198(3) 0.0171(3) 0.0182(3) -0.00745(19) 0.0107(2) -0.00183(19)
C2 0.0177(10) 0.0100(9) 0.0133(9) -0.0021(8) 0.0075(8) -0.0004(8)
C3 0.0144(10) 0.0153(10) 0.0160(10) -0.0028(8) 0.0082(9) -0.0031(8)
C4 0.0141(10) 0.0123(9) 0.0160(9) 0.0002(8) 0.0086(8) 0.0005(8)
N5 0.0152(9) 0.0187(9) 0.0203(9) -0.0067(7) 0.0113(8) -0.0031(7)
C6 0.0154(10) 0.0187(11) 0.0213(11) -0.0028(9) 0.0121(9) -0.0018(8)
C7 0.0152(10) 0.0159(10) 0.0215(11) -0.0045(8) 0.0111(9) -0.0017(8)
O8 0.0162(8) 0.0308(9) 0.0220(8) -0.0037(7) 0.0099(7) -0.0037(7)
C9 0.0210(12) 0.0374(14) 0.0194(11) -0.0017(10) 0.0076(10) 0.0018(11)
C10 0.0301(14) 0.0338(14) 0.0213(12) 0.0027(10) 0.0140(11) 0.0052(11)
C11 0.0259(12) 0.0239(12) 0.0249(12) 0.0001(10) 0.0157(11) -0.0018(10)
C12 0.0168(10) 0.0098(9) 0.0143(9) -0.0004(8) 0.0088(8) -0.0005(8)
C13 0.0169(10) 0.0115(9) 0.0129(9) 0.0014(8) 0.0075(8) -0.0002(8)
O14 0.0180(8) 0.0191(8) 0.0231(8) -0.0102(7) 0.0120(7) -0.0044(6)
O15 0.0172(8) 0.0188(8) 0.0200(8) -0.0069(6) 0.0118(7) -0.0018(6)
C16 0.0139(10) 0.0128(9) 0.0124(9) 0.0010(7) 0.0069(8) -0.0011(7)
C17 0.0150(10) 0.0107(9) 0.0142(9) 0.0005(7) 0.0082(8) 0.0010(8)
S18 0.0141(3) 0.0111(3) 0.0174(3) 0.00012(18) 0.0097(2) 0.00243(18)
O19 0.0227(8) 0.0113(8) 0.0299(9) -0.0002(7) 0.0159(7) 0.0043(6)
O20 0.0142(7) 0.0194(8) 0.0214(8) -0.0008(6) 0.0087(7) 0.0013(6)
N21 0.0227(10) 0.0154(10) 0.0207(10) -0.0012(8) 0.0146(9) -0.0006(8)
O22 0.0184(8) 0.0302(10) 0.0253(9) -0.0043(7) 0.0132(7) -0.0015(7)
C23 0.0184(11) 0.0198(11) 0.0171(10) 0.0005(9) 0.0090(9) 0.0023(9)
O24 0.0307(10) 0.0350(10) 0.0277(9) -0.0145(8) 0.0181(8) -0.0131(8)
C25 0.0190(11) 0.0168(10) 0.0178(10) 0.0013(8) 0.0103(9) 0.0014(8)
C26 0.0203(11) 0.0216(11) 0.0222(10) -0.0024(9) 0.0147(9) 0.0019(9)
C27 0.0201(11) 0.0211(11) 0.0257(12) -0.0046(9) 0.0129(10) -0.0013(9)
C28 0.0178(11) 0.0196(11) 0.0255(11) 0.0038(9) 0.0125(10) 0.0005(9)
N29 0.0177(10) 0.0293(12) 0.0421(14) -0.0040(10) 0.0169(10) -0.0018(9)
C30 0.0228(12) 0.0265(12) 0.0272(12) -0.0014(10) 0.0171(10) 0.0029(10)
C31 0.0233(12) 0.0252(12) 0.0217(11) -0.0039(9) 0.0133(10) 0.0000(10)

loop_
_atom_type_symbol
_atom_type_scat_dispersion_real
_atom_type_scat_dispersion_imag
_atom_type_scat_Cromer_Mann_a1
_atom_type_scat_Cromer_Mann_b1
_atom_type_scat_Cromer_Mann_a2
_atom_type_scat_Cromer_Mann_b2
_atom_type_scat_Cromer_Mann_a3
_atom_type_scat_Cromer_Mann_b3
_atom_type_scat_Cromer_Mann_a4
_atom_type_scat_Cromer_Mann_b4
_atom_type_scat_Cromer_Mann_c
_atom_type_scat_source
C 0.0033 0.0016 2.3100 20.8439 1.0200 10.2075 1.5886 0.5687 0.8650 51.6512 0.2156 'International Tables Vol C 4.2.6.8 and 6.1.1.4'
H 0.0000 0.0000 0.4930 10.5109 0.3229 26.1257 0.1402 3.1424 0.0408 57.7998 0.0030 'International Tables Vol C 4.2.6.8 and 6.1.1.4'
N 0.0061 0.0033 12.2126 0.0057 3.1322 9.8933 2.0125 28.9975 1.1663 0.5826 -11.5290 'International Tables Vol C 4.2.6.8 and 6.1.1.4'
O 0.0106 0.0060 3.0485 13.2771 2.2868 5.7011 1.5463 0.3239 0.8670 32.9089 0.2508 'International Tables Vol C 4.2.6.8 and 6.1.1.4'
S 0.1246 0.1234 6.9053 1.4679 5.2034 22.2151 1.4379 0.2536 1.5863 56.1720 0.8669 'International Tables Vol C 4.2.6.8 and 6.1.1.4'
Cl 0.1484 0.1585 11.4604 0.0104 7.1964 1.1662 6.2556 18.5194 1.6455 47.7784 -9.5574 'International Tables Vol C 4.2.6.8 and 6.1.1.4'

loop_
_geom_angle_atom_site_label_1
_geom_angle_atom_site_label_2
_geom_angle_atom_site_label_3
_geom_angle
_geom_angle_publ_flag
Cl1 C2 C3 117.84(17) yes
Cl1 C2 C17 121.09(17) yes
C3 C2 C17 121.06(19) yes
C2 C3 C4 121.2(2) yes
C2 C3 H31 119.4 no
C4 C3 H31 119.4 no
C3 C4 N5 120.2(2) yes
C3 C4 C12 117.73(19) yes
N5 C4 C12 122.1(2) yes
C4 N5 C6 123.46(19) yes
C4 N5 H51 118.3 no
C6 N5 H51 118.3 no
N5 C6 C7 112.74(19) yes
N5 C6 H62 108.5 no
C7 C6 H62 108.7 no
N5 C6 H61 108.8 no
C7 C6 H61 108.7 no
H62 C6 H61 109.5 no
C6 C7 O8 115.7(2) yes
C6 C7 C11 134.6(2) yes
O8 C7 C11 109.7(2) yes
C7 O8 C9 106.7(2) yes
O8 C9 C10 110.4(2) yes
O8 C9 H91 124.8 no
C10 C9 H91 124.8 no
C9 C10 C11 106.5(2) yes
C9 C10 H101 126.8 no
C11 C10 H101 126.8 no
C10 C11 C7 106.7(2) yes
C10 C11 H111 126.6 no
C7 C11 H111 126.6 no
C4 C12 C13 122.22(19) yes
C4 C12 C16 119.71(19) yes
C13 C12 C16 118.07(19) yes
C12 C13 O14 114.61(19) yes
C12 C13 O15 123.3(2) yes
O14 C13 O15 122.1(2) yes
C13 O14 H141 113(2) no
C12 C16 C17 122.1(2) yes
C12 C16 H161 119.0 no
C17 C16 H161 118.9 no
C2 C17 C16 118.10(19) yes
C2 C17 S18 124.15(16) yes
C16 C17 S18 117.63(16) yes
C17 S18 O19 109.41(10) yes
C17 S18 O20 106.11(10) yes
O19 S18 O20 118.70(10) yes
C17 S18 N21 107.83(11) yes
O19 S18 N21 106.54(11) yes
O20 S18 N21 107.84(11) yes
S18 N21 H211 110(2) no
S18 N21 H212 108(2) no
H211 N21 H212 127(3) no
O22 C23 O24 121.4(2) yes
O22 C23 C25 119.8(2) yes
O24 C23 C25 118.8(2) yes
C23 O24 H241 110(4) no
C23 C25 C26 120.4(2) yes
C23 C25 C31 121.1(2) yes
C26 C25 C31 118.5(2) yes
C25 C26 C27 121.2(2) yes
C25 C26 H261 119.4 no
C27 C26 H261 119.4 no
C26 C27 C28 120.2(2) yes
C26 C27 H271 119.9 no
C28 C27 H271 120.0 no
C27 C28 N29 120.1(2) yes
C27 C28 C30 118.7(2) yes
N29 C28 C30 121.2(2) yes
C28 N29 H291 119(2) no
C28 N29 H292 118(2) no
H291 N29 H292 118(3) no
C28 C30 C31 120.6(2) yes
C28 C30 H301 119.6 no
C31 C30 H301 119.8 no
C25 C31 C30 120.9(2) yes
C25 C31 H311 119.6 no
C30 C31 H311 119.5 no

loop_
_geom_bond_atom_site_label_1
_geom_bond_atom_site_label_2
_geom_bond_distance
_geom_bond_publ_flag
Cl1 C2 1.729(2) yes
C2 C3 1.372(3) yes
C2 C17 1.410(3) yes
C3 C4 1.415(3) yes
C3 H31 0.950 no
C4 N5 1.357(3) yes
C4 C12 1.422(3) yes
N5 C6 1.449(3) yes
N5 H51 0.950 no
C6 C7 1.487(3) yes
C6 H62 0.950 no
C6 H61 0.950 no
C7 O8 1.374(3) yes
C7 C11 1.353(3) yes
O8 C9 1.379(3) yes
C9 C10 1.340(4) yes
C9 H91 0.950 no
C10 C11 1.439(4) yes
C10 H101 0.950 no
C11 H111 0.950 no
C12 C13 1.468(3) yes
C12 C16 1.393(3) yes
C13 O14 1.319(3) yes
C13 O15 1.237(3) yes
O14 H141 0.97(4) no
C16 C17 1.385(3) yes
C16 H161 0.950 no
C17 S18 1.764(2) yes
S18 O19 1.4379(17) yes
S18 O20 1.4352(18) yes
S18 N21 1.611(2) yes
N21 H211 0.89(4) no
N21 H212 0.83(4) no
O22 C23 1.278(3) yes
C23 O24 1.280(3) yes
C23 C25 1.460(3) yes
O24 H241 1.21(9) no
C25 C26 1.396(3) yes
C25 C31 1.401(3) yes
C26 C27 1.375(3) yes
C26 H261 0.950 no
C27 C28 1.409(3) yes
C27 H271 0.950 no
C28 N29 1.366(3) yes
C28 C30 1.400(4) yes
N29 H291 0.89(4) no
N29 H292 0.86(3) no
C30 C31 1.373(4) yes
C30 H301 0.950 no
C31 H311 0.950 no

loop_
_geom_hbond_atom_site_label_D
_geom_hbond_atom_site_label_H
_geom_hbond_atom_site_label_A
_geom_hbond_site_symmetry_A
_geom_hbond_angle_DHA
_geom_hbond_distance_DH
_geom_hbond_distance_HA
_geom_hbond_distance_DA
_geom_hbond_publ_flag
O14 H141 O15 2_687 179(4) 0.97(4) 1.64(4) 2.613(4) yes
N29 H292 O20 4_464 168(3) 0.86(4) 2.20(4) 3.054(4) yes
